data_2108407
loop_
_publ_author_name
'K\"ohler, Christian'
'L\"ubben, Jens'
'Krause, Lennard'
'Hoffmann, Christina'
'Herbst-Irmer, Regine'
'Stalke, Dietmar'

_publ_section_title
;
 Comparison of different strategies for modelling hydrogen atoms in charge
 density analyses
;
_journal_issue 3
_journal_name_full 'Acta Crystallographica Section B'
_journal_page_first
;
;
_journal_paper_doi 10.1107/S2052520619004517
_journal_volume 75
_journal_year 2019
_chemical_formula_moiety 'C26 H19 P S'
_chemical_formula_sum 'C26 H19 P S'
_chemical_formula_weight 394.44
_space_group_IT_number 2
_symmetry_cell_setting triclinic
_symmetry_space_group_name_Hall '-P 1'
_symmetry_space_group_name_H-M 'P -1'
_audit_conform_dict_location ftp://ftp.iucr.org/pub/cif_core.dic
_audit_conform_dict_name cif_core.dic
_audit_conform_dict_version 2.3
_audit_creation_date '03-May-19 T09:58:20-00:00'
_audit_creation_method 'XD routine XDCIF'
_cell_angle_alpha 101.55(2)
_cell_angle_beta 91.23(2)
_cell_angle_gamma 112.05(2)
_cell_formula_units_Z 4
_cell_length_a 10.223(2)
_cell_length_b 12.326(2)
_cell_length_c 17.357(3)
_cell_measurement_reflns_used 9960
_cell_measurement_temperature 100(2)
_cell_measurement_theta_max 54.65
_cell_measurement_theta_min 1.20
_cell_volume 1974.8(7)
_computing_molecular_graphics 'Volkov et al, (2006)'
_computing_publication_material 'Volkov et al, (2006)'
_computing_structure_refinement 'Volkov et al, (2006)'
_diffrn_ambient_temperature 100(2)
_diffrn_measured_fraction_theta_full 1.000
_diffrn_measured_fraction_theta_max 0.967
_diffrn_measurement_device_type 'Bruker Smart APEX II Ultra'
_diffrn_reflns_av_R_equivalents 0.0225
_diffrn_reflns_av_sigmaI/netI 0.0117
_diffrn_reflns_limit_h_max 23
_diffrn_reflns_limit_h_min -23
_diffrn_reflns_limit_k_max 28
_diffrn_reflns_limit_k_min -28
_diffrn_reflns_limit_l_max 39
_diffrn_reflns_limit_l_min -39
_diffrn_reflns_number 299913
_diffrn_reflns_theta_full 25.242
_diffrn_reflns_theta_max 54.654
_diffrn_reflns_theta_min 1.20
_diffrn_source 'BRUKER Rotating Anode'
_exptl_absorpt_coefficient_mu 0.254
_exptl_absorpt_correction_T_max 0.9726
_exptl_absorpt_correction_T_min 0.9463
_exptl_absorpt_correction_type multi-scan
_exptl_absorpt_process_details SADABS-2016/2
_exptl_crystal_colour yellow
_exptl_crystal_density_diffrn 1.327
_exptl_crystal_description block
_exptl_crystal_F_000 824
_exptl_crystal_size_max 0.22
_exptl_crystal_size_mid 0.19
_exptl_crystal_size_min 0.11
_refine_diff_density_max 0.177
_refine_diff_density_min -0.196
_refine_diff_density_rms 0.033
_refine_ls_extinction_method none
_refine_ls_goodness_of_fit_ref 1.575
_refine_ls_matrix_type full
_refine_ls_number_parameters 1043
_refine_ls_number_reflns 41640
_refine_ls_number_restraints 0
_refine_ls_R_factor_all 0.016
_refine_ls_R_factor_gt 0.014
_refine_ls_shift/su_max 0
_refine_ls_structure_factor_coef Fsqd
_refine_ls_weighting_details
;
        calc w2 = 1/[s^2^(Fo^2^)]
;
_refine_ls_weighting_scheme calc
_refine_ls_wR_factor_ref 0.022
_reflns_number_gt 41917
_reflns_number_total 48281
_reflns_threshold_expression >2sigma(I)
_cod_data_source_file bm5108sup1.cif
_cod_data_source_block SPAnH_Aniso_noQ0
_cod_original_sg_symbol_H-M P-1
_cod_database_code 2108407

loop_
_space_group_symop_id
_space_group_symop_operation_xyz
1 +X,+Y,+Z
2 -X,-Y,-Z

loop_
_atom_local_axes_atom_label
_atom_local_axes_atom0
_atom_local_axes_ax1
_atom_local_axes_atom1
_atom_local_axes_atom2
_atom_local_axes_ax2
S(1) P(1) Z S(1) C(1) Y
S(2) P(2) Z S(2) C(27) Y
P(1) S(1) Z P(1) C(21) X
P(2) S(2) Z P(2) C(47) X
C(1) P(1) Z C(1) C(14) X
C(2) C(1) X C(2) C(7) Y
C(3) C(2) X C(3) C(4) Y
C(4) C(3) X C(4) C(5) Y
C(5) C(4) X C(5) C(6) Y
C(6) C(5) X C(6) C(7) Y
C(7) C(2) X C(7) C(8) Y
C(8) C(1) Z C(8) C(9) Y
C(9) C(8) X C(9) C(14) Y
C(10) C(9) X C(10) C(11) Y
C(11) C(10) X C(11) C(12) Y
C(12) C(11) X C(12) C(13) Y
C(13) C(12) X C(13) C(14) Y
C(14) C(1) X C(14) C(13) Y
C(15) P(1) Z C(15) C(20) Y
C(16) C(15) X C(16) C(17) Y
C(17) C(20) Z C(17) C(18) X
C(18) C(15) Z C(18) C(19) X
C(19) C(16) Z C(19) C(20) X
C(20) C(15) X C(20) C(19) Y
C(21) P(1) Z C(21) C(26) Y
C(22) C(21) X C(22) C(23) Y
C(23) C(26) Z C(23) C(24) X
C(24) C(21) Z C(24) C(25) X
C(25) C(22) Z C(25) C(26) X
C(26) C(21) X C(26) C(25) Y
C(27) P(2) Z C(27) C(40) X
C(28) C(27) X C(28) C(33) Y
C(29) C(28) X C(29) C(30) Y
C(30) C(29) X C(30) C(31) Y
C(31) C(30) X C(31) C(32) Y
C(32) C(31) X C(32) C(33) Y
C(33) C(28) X C(33) C(34) Y
C(34) C(27) Z C(34) C(35) Y
C(35) C(34) X C(35) C(40) Y
C(36) C(35) X C(36) C(37) Y
C(37) C(36) X C(37) C(38) Y
C(38) C(37) X C(38) C(39) Y
C(39) C(38) X C(39) C(40) Y
C(40) C(27) X C(40) C(39) Y
C(41) P(2) Z C(41) C(46) Y
C(42) C(41) X C(42) C(43) Y
C(43) C(46) Z C(43) C(44) X
C(44) C(41) Z C(44) C(45) X
C(45) C(42) Z C(45) C(46) X
C(46) C(41) X C(46) C(45) Y
C(47) P(2) Z C(47) C(52) Y
C(48) C(47) X C(48) C(49) Y
C(49) C(52) Z C(49) C(50) X
C(50) C(47) Z C(50) C(51) X
C(51) C(48) Z C(51) C(52) X
C(52) C(47) X C(52) C(51) Y
H(3) C(3) Z H(3) C(2) Y
H(4) C(4) Z H(4) C(3) Y
H(5) C(5) Z H(5) C(4) Y
H(6) C(6) Z H(6) C(5) Y
H(8) C(8) Z H(8) C(7) Y
H(10) C(10) Z H(10) C(9) Y
H(11) C(11) Z H(11) C(10) Y
H(12) C(12) Z H(12) C(11) Y
H(13) C(13) Z H(13) C(12) Y
H(16) C(16) Z H(16) C(15) Y
H(17) C(17) Z H(17) C(16) Y
H(18) C(18) Z H(18) C(17) Y
H(19) C(19) Z H(19) C(18) Y
H(20) C(20) Z H(20) C(15) Y
H(22) C(22) Z H(22) C(21) Y
H(23) C(23) Z H(23) C(22) Y
H(24) C(24) Z H(24) C(23) Y
H(25) C(25) Z H(25) C(24) Y
H(26) C(26) Z H(26) C(21) Y
H(29) C(29) Z H(29) C(28) Y
H(30) C(30) Z H(30) C(29) Y
H(31) C(31) Z H(31) C(30) Y
H(32) C(32) Z H(32) C(31) Y
H(34) C(34) Z H(34) C(33) Y
H(36) C(36) Z H(36) C(35) Y
H(37) C(37) Z H(37) C(36) Y
H(38) C(38) Z H(38) C(37) Y
H(39) C(39) Z H(39) C(38) Y
H(42) C(42) Z H(42) C(41) Y
H(43) C(43) Z H(43) C(42) Y
H(44) C(44) Z H(44) C(43) Y
H(45) C(45) Z H(45) C(44) Y
H(46) C(46) Z H(46) C(41) Y
H(48) C(48) Z H(48) C(47) Y
H(49) C(49) Z H(49) C(48) Y
H(50) C(50) Z H(50) C(49) Y
H(51) C(51) Z H(51) C(50) Y
H(52) C(52) Z H(52) C(47) Y

loop_
_atom_rho_multipole_atom_label
_atom_rho_multipole_coeff_Pv
_atom_rho_multipole_coeff_P00
_atom_rho_multipole_coeff_P11
_atom_rho_multipole_coeff_P1-1
_atom_rho_multipole_coeff_P10
_atom_rho_multipole_coeff_P20
_atom_rho_multipole_coeff_P21
_atom_rho_multipole_coeff_P2-1
_atom_rho_multipole_coeff_P22
_atom_rho_multipole_coeff_P2-2
_atom_rho_multipole_coeff_P30
_atom_rho_multipole_coeff_P31
_atom_rho_multipole_coeff_P3-1
_atom_rho_multipole_coeff_P32
_atom_rho_multipole_coeff_P3-2
_atom_rho_multipole_coeff_P33
_atom_rho_multipole_coeff_P3-3
_atom_rho_multipole_coeff_P40
_atom_rho_multipole_coeff_P41
_atom_rho_multipole_coeff_P4-1
_atom_rho_multipole_coeff_P42
_atom_rho_multipole_coeff_P4-2
_atom_rho_multipole_coeff_P43
_atom_rho_multipole_coeff_P4-3
_atom_rho_multipole_coeff_P44
_atom_rho_multipole_coeff_P4-4
_atom_rho_multipole_kappa
_atom_rho_multipole_kappa_prime0
_atom_rho_multipole_kappa_prime1
_atom_rho_multipole_kappa_prime2
_atom_rho_multipole_kappa_prime3
_atom_rho_multipole_kappa_prime4
S(1) 6.173(17) 0 0 0 -0.083(6) -0.158(5) 0 0 0 0 0.044(4) 0 0 0 0 0 0 0.016(5) 0 0 0 0 0 0 0 0 1.0055(10) 0.949993 0.949993 0.949993 0.949993 0.949993
S(2) 6.173(17) 0 0 0 -0.083(6) -0.158(5) 0 0 0 0 0.044(4) 0 0 0 0 0 0 0.016(5) 0 0 0 0 0 0 0 0 1.0055(10) 0.949993 0.949993 0.949993 0.949993 0.949993
P(1) 4.88(2) 0 0 0 0.141(9) 0.155(8) 0 0 0 0 0.569(8) 0 0 0 0 0.378(6) 0 0.016(7) 0 0 0 0 -0.225(6) 0 0 0 1.0029(15) 0.769296 0.769296 0.769296 0.769296 0.769296
P(2) 4.88(2) 0 0 0 0.141(9) 0.155(8) 0 0 0 0 0.569(8) 0 0 0 0 0.378(6) 0 0.016(7) 0 0 0 0 -0.225(6) 0 0 0 1.0029(15) 0.769296 0.769296 0.769296 0.769296 0.769296
C(1) 4.151(18) 0 0 0 -0.046(4) 0.029(3) 0 0 0.143(4) 0 0.199(4) 0 0 -0.149(4) 0 0 0 0.007(5) 0 0 0.003(4) 0 0 0 0.018(4) 0 0.9978(16) 0.98842 0.98842 0.98842 0.98842 0.98842
C(2) 3.897(11) 0 0.001(3) -0.008(2) 0 -0.172(3) 0 0 0.012(3) -0.007(2) 0 0.009(3) -0.004(2) 0 0 0.217(3) 0.000(2) 0.017(3) 0 0 0.006(3) 0.001(3) 0 0 0.011(4) -0.005(3) 1.0190(12) 0.990601 0.990601 0.990601 0.990601 0.990601
C(3) 4.145(8) 0 0.014(2) 0.029(2) 0 -0.198(2) 0 0 0.0068(19) -0.0179(19) 0 0.010(2) 0.017(2) 0 0 0.280(2) 0.016(2) 0.021(3) 0 0 0.005(3) -0.013(3) 0 0 0.009(3) 0.011(3) 1.0026(8) 0.962657 0.962657 0.962657 0.962657 0.962657
C(4) 4.029(6) 0 0.008(2) 0.011(2) 0 -0.1981(18) 0 0 0.009(2) -0.0168(19) 0 0.021(2) 0.019(2) 0 0 0.250(2) 0.011(2) 0.021(3) 0 0 0.010(3) -0.015(2) 0 0 0.006(3) -0.007(3) 1.0082(7) 0.975388 0.975388 0.975388 0.975388 0.975388
C(5) 4.029(6) 0 0.008(2) 0.011(2) 0 -0.1981(18) 0 0 0.009(2) -0.0168(19) 0 0.021(2) 0.019(2) 0 0 0.250(2) 0.011(2) 0.021(3) 0 0 0.010(3) -0.015(2) 0 0 0.006(3) -0.007(3) 1.0082(7) 0.975388 0.975388 0.975388 0.975388 0.975388
C(6) 4.145(8) 0 0.014(2) 0.029(2) 0 -0.198(2) 0 0 0.0068(19) -0.0179(19) 0 0.010(2) 0.017(2) 0 0 0.280(2) 0.016(2) 0.021(3) 0 0 0.005(3) -0.013(3) 0 0 0.009(3) 0.011(3) 1.0026(8) 0.962657 0.962657 0.962657 0.962657 0.962657
C(7) 3.992(11) 0 0.020(2) 0.039(3) 0 -0.193(2) 0 0 0.008(2) -0.016(3) 0 0.000(2) 0.001(3) 0 0 0.261(3) 0.008(3) 0.027(4) 0 0 -0.003(3) 0.004(3) 0 0 0.019(3) 0.025(3) 1.0162(11) 0.98614 0.98614 0.98614 0.98614 0.98614
C(8) 4.007(15) 0 0 0 0.008(4) 0.078(4) 0 0 -0.178(4) 0 -0.224(4) 0 0 -0.137(4) 0 0 0 0.054(6) 0 0 0.002(5) 0 0 0 -0.001(5) 0 1.0107(15) 0.970447 0.970447 0.970447 0.970447 0.970447
C(9) 3.992(11) 0 0.020(2) 0.039(3) 0 -0.193(2) 0 0 0.008(2) -0.016(3) 0 0.000(2) 0.001(3) 0 0 0.261(3) 0.008(3) 0.027(4) 0 0 -0.003(3) 0.004(3) 0 0 0.019(3) 0.025(3) 1.0162(11) 0.98614 0.98614 0.98614 0.98614 0.98614
C(10) 4.145(8) 0 0.014(2) 0.029(2) 0 -0.198(2) 0 0 0.0068(19) -0.0179(19) 0 0.010(2) 0.017(2) 0 0 0.280(2) 0.016(2) 0.021(3) 0 0 0.005(3) -0.013(3) 0 0 0.009(3) 0.011(3) 1.0026(8) 0.962657 0.962657 0.962657 0.962657 0.962657
C(11) 4.029(6) 0 0.008(2) 0.011(2) 0 -0.1981(18) 0 0 0.009(2) -0.0168(19) 0 0.021(2) 0.019(2) 0 0 0.250(2) 0.011(2) 0.021(3) 0 0 0.010(3) -0.015(2) 0 0 0.006(3) -0.007(3) 1.0082(7) 0.975388 0.975388 0.975388 0.975388 0.975388
C(12) 4.029(6) 0 0.008(2) 0.011(2) 0 -0.1981(18) 0 0 0.009(2) -0.0168(19) 0 0.021(2) 0.019(2) 0 0 0.250(2) 0.011(2) 0.021(3) 0 0 0.010(3) -0.015(2) 0 0 0.006(3) -0.007(3) 1.0082(7) 0.975388 0.975388 0.975388 0.975388 0.975388
C(13) 4.145(8) 0 0.014(2) 0.029(2) 0 -0.198(2) 0 0 0.0068(19) -0.0179(19) 0 0.010(2) 0.017(2) 0 0 0.280(2) 0.016(2) 0.021(3) 0 0 0.005(3) -0.013(3) 0 0 0.009(3) 0.011(3) 1.0026(8) 0.962657 0.962657 0.962657 0.962657 0.962657
C(14) 3.897(11) 0 0.001(3) -0.008(2) 0 -0.172(3) 0 0 0.012(3) -0.007(2) 0 0.009(3) -0.004(2) 0 0 0.217(3) 0.000(2) 0.017(3) 0 0 0.006(3) 0.001(3) 0 0 0.011(4) -0.005(3) 1.0190(12) 0.990601 0.990601 0.990601 0.990601 0.990601
C(15) 4.078(15) 0 0 0 -0.029(4) 0.036(3) 0 0 -0.155(3) 0 0.200(4) 0 0 0.130(3) 0 0 0 0.016(4) 0 0 -0.006(4) 0 0 0 0.000(4) 0 1.0025(13) 0.984965 0.984965 0.984965 0.984965 0.984965
C(16) 4.059(9) 0 0.013(3) 0.018(2) 0 -0.197(2) 0 0 0.001(2) -0.008(2) 0 0.013(2) 0.023(2) 0 0 0.260(2) 0.003(2) 0.019(3) 0 0 0.008(3) -0.013(3) 0 0 0.011(3) 0.001(3) 1.0083(9) 0.980434 0.980434 0.980434 0.980434 0.980434
C(17) 4.032(5) 0 0 0 0.022(2) 0.0774(18) 0 0 0.1784(14) 0 -0.2370(19) 0 0 0.1413(18) 0 0 0 0.010(2) 0 0 0.020(2) 0 0 0 0.0030(19) 0 1.0083(6) 0.972545 0.972545 0.972545 0.972545 0.972545
C(18) 4.032(5) 0 0 0 0.022(2) 0.0774(18) 0 0 0.1784(14) 0 -0.2370(19) 0 0 0.1413(18) 0 0 0 0.010(2) 0 0 0.020(2) 0 0 0 0.0030(19) 0 1.0083(6) 0.972545 0.972545 0.972545 0.972545 0.972545
C(19) 4.032(5) 0 0 0 0.022(2) 0.0774(18) 0 0 0.1784(14) 0 -0.2370(19) 0 0 0.1413(18) 0 0 0 0.010(2) 0 0 0.020(2) 0 0 0 0.0030(19) 0 1.0083(6) 0.972545 0.972545 0.972545 0.972545 0.972545
C(20) 4.059(9) 0 0.013(3) 0.018(2) 0 -0.197(2) 0 0 0.001(2) -0.008(2) 0 0.013(2) 0.023(2) 0 0 0.260(2) 0.003(2) 0.019(3) 0 0 0.008(3) -0.013(3) 0 0 0.011(3) 0.001(3) 1.0083(9) 0.980434 0.980434 0.980434 0.980434 0.980434
C(21) 4.078(15) 0 0 0 -0.029(4) 0.036(3) 0 0 -0.155(3) 0 0.200(4) 0 0 0.130(3) 0 0 0 0.016(4) 0 0 -0.006(4) 0 0 0 0.000(4) 0 1.0025(13) 0.984965 0.984965 0.984965 0.984965 0.984965
C(22) 4.059(9) 0 0.013(3) 0.018(2) 0 -0.197(2) 0 0 0.001(2) -0.008(2) 0 0.013(2) 0.023(2) 0 0 0.260(2) 0.003(2) 0.019(3) 0 0 0.008(3) -0.013(3) 0 0 0.011(3) 0.001(3) 1.0083(9) 0.980434 0.980434 0.980434 0.980434 0.980434
C(23) 4.032(5) 0 0 0 0.022(2) 0.0774(18) 0 0 0.1784(14) 0 -0.2370(19) 0 0 0.1413(18) 0 0 0 0.010(2) 0 0 0.020(2) 0 0 0 0.0030(19) 0 1.0083(6) 0.972545 0.972545 0.972545 0.972545 0.972545
C(24) 4.032(5) 0 0 0 0.022(2) 0.0774(18) 0 0 0.1784(14) 0 -0.2370(19) 0 0 0.1413(18) 0 0 0 0.010(2) 0 0 0.020(2) 0 0 0 0.0030(19) 0 1.0083(6) 0.972545 0.972545 0.972545 0.972545 0.972545
C(25) 4.032(5) 0 0 0 0.022(2) 0.0774(18) 0 0 0.1784(14) 0 -0.2370(19) 0 0 0.1413(18) 0 0 0 0.010(2) 0 0 0.020(2) 0 0 0 0.0030(19) 0 1.0083(6) 0.972545 0.972545 0.972545 0.972545 0.972545
C(26) 4.059(9) 0 0.013(3) 0.018(2) 0 -0.197(2) 0 0 0.001(2) -0.008(2) 0 0.013(2) 0.023(2) 0 0 0.260(2) 0.003(2) 0.019(3) 0 0 0.008(3) -0.013(3) 0 0 0.011(3) 0.001(3) 1.0083(9) 0.980434 0.980434 0.980434 0.980434 0.980434
C(27) 4.151(18) 0 0 0 -0.046(4) 0.029(3) 0 0 0.143(4) 0 0.199(4) 0 0 -0.149(4) 0 0 0 0.007(5) 0 0 0.003(4) 0 0 0 0.018(4) 0 0.9978(16) 0.98842 0.98842 0.98842 0.98842 0.98842
C(28) 3.897(11) 0 0.001(3) -0.008(2) 0 -0.172(3) 0 0 0.012(3) -0.007(2) 0 0.009(3) -0.004(2) 0 0 0.217(3) 0.000(2) 0.017(3) 0 0 0.006(3) 0.001(3) 0 0 0.011(4) -0.005(3) 1.0190(12) 0.990601 0.990601 0.990601 0.990601 0.990601
C(29) 4.145(8) 0 0.014(2) 0.029(2) 0 -0.198(2) 0 0 0.0068(19) -0.0179(19) 0 0.010(2) 0.017(2) 0 0 0.280(2) 0.016(2) 0.021(3) 0 0 0.005(3) -0.013(3) 0 0 0.009(3) 0.011(3) 1.0026(8) 0.962657 0.962657 0.962657 0.962657 0.962657
C(30) 4.029(6) 0 0.008(2) 0.011(2) 0 -0.1981(18) 0 0 0.009(2) -0.0168(19) 0 0.021(2) 0.019(2) 0 0 0.250(2) 0.011(2) 0.021(3) 0 0 0.010(3) -0.015(2) 0 0 0.006(3) -0.007(3) 1.0082(7) 0.975388 0.975388 0.975388 0.975388 0.975388
C(31) 4.029(6) 0 0.008(2) 0.011(2) 0 -0.1981(18) 0 0 0.009(2) -0.0168(19) 0 0.021(2) 0.019(2) 0 0 0.250(2) 0.011(2) 0.021(3) 0 0 0.010(3) -0.015(2) 0 0 0.006(3) -0.007(3) 1.0082(7) 0.975388 0.975388 0.975388 0.975388 0.975388
C(32) 4.145(8) 0 0.014(2) 0.029(2) 0 -0.198(2) 0 0 0.0068(19) -0.0179(19) 0 0.010(2) 0.017(2) 0 0 0.280(2) 0.016(2) 0.021(3) 0 0 0.005(3) -0.013(3) 0 0 0.009(3) 0.011(3) 1.0026(8) 0.962657 0.962657 0.962657 0.962657 0.962657
C(33) 3.992(11) 0 0.020(2) 0.039(3) 0 -0.193(2) 0 0 0.008(2) -0.016(3) 0 0.000(2) 0.001(3) 0 0 0.261(3) 0.008(3) 0.027(4) 0 0 -0.003(3) 0.004(3) 0 0 0.019(3) 0.025(3) 1.0162(11) 0.98614 0.98614 0.98614 0.98614 0.98614
C(34) 4.007(15) 0 0 0 0.008(4) 0.078(4) 0 0 -0.178(4) 0 -0.224(4) 0 0 -0.137(4) 0 0 0 0.054(6) 0 0 0.002(5) 0 0 0 -0.001(5) 0 1.0107(15) 0.970447 0.970447 0.970447 0.970447 0.970447
C(35) 3.992(11) 0 0.020(2) 0.039(3) 0 -0.193(2) 0 0 0.008(2) -0.016(3) 0 0.000(2) 0.001(3) 0 0 0.261(3) 0.008(3) 0.027(4) 0 0 -0.003(3) 0.004(3) 0 0 0.019(3) 0.025(3) 1.0162(11) 0.98614 0.98614 0.98614 0.98614 0.98614
C(36) 4.145(8) 0 0.014(2) 0.029(2) 0 -0.198(2) 0 0 0.0068(19) -0.0179(19) 0 0.010(2) 0.017(2) 0 0 0.280(2) 0.016(2) 0.021(3) 0 0 0.005(3) -0.013(3) 0 0 0.009(3) 0.011(3) 1.0026(8) 0.962657 0.962657 0.962657 0.962657 0.962657
C(37) 4.029(6) 0 0.008(2) 0.011(2) 0 -0.1981(18) 0 0 0.009(2) -0.0168(19) 0 0.021(2) 0.019(2) 0 0 0.250(2) 0.011(2) 0.021(3) 0 0 0.010(3) -0.015(2) 0 0 0.006(3) -0.007(3) 1.0082(7) 0.975388 0.975388 0.975388 0.975388 0.975388
C(38) 4.029(6) 0 0.008(2) 0.011(2) 0 -0.1981(18) 0 0 0.009(2) -0.0168(19) 0 0.021(2) 0.019(2) 0 0 0.250(2) 0.011(2) 0.021(3) 0 0 0.010(3) -0.015(2) 0 0 0.006(3) -0.007(3) 1.0082(7) 0.975388 0.975388 0.975388 0.975388 0.975388
C(39) 4.145(8) 0 0.014(2) 0.029(2) 0 -0.198(2) 0 0 0.0068(19) -0.0179(19) 0 0.010(2) 0.017(2) 0 0 0.280(2) 0.016(2) 0.021(3) 0 0 0.005(3) -0.013(3) 0 0 0.009(3) 0.011(3) 1.0026(8) 0.962657 0.962657 0.962657 0.962657 0.962657
C(40) 3.897(11) 0 0.001(3) -0.008(2) 0 -0.172(3) 0 0 0.012(3) -0.007(2) 0 0.009(3) -0.004(2) 0 0 0.217(3) 0.000(2) 0.017(3) 0 0 0.006(3) 0.001(3) 0 0 0.011(4) -0.005(3) 1.0190(12) 0.990601 0.990601 0.990601 0.990601 0.990601
C(41) 4.078(15) 0 0 0 -0.029(4) 0.036(3) 0 0 -0.155(3) 0 0.200(4) 0 0 0.130(3) 0 0 0 0.016(4) 0 0 -0.006(4) 0 0 0 0.000(4) 0 1.0025(13) 0.984965 0.984965 0.984965 0.984965 0.984965
C(42) 4.059(9) 0 0.013(3) 0.018(2) 0 -0.197(2) 0 0 0.001(2) -0.008(2) 0 0.013(2) 0.023(2) 0 0 0.260(2) 0.003(2) 0.019(3) 0 0 0.008(3) -0.013(3) 0 0 0.011(3) 0.001(3) 1.0083(9) 0.980434 0.980434 0.980434 0.980434 0.980434
C(43) 4.032(5) 0 0 0 0.022(2) 0.0774(18) 0 0 0.1784(14) 0 -0.2370(19) 0 0 0.1413(18) 0 0 0 0.010(2) 0 0 0.020(2) 0 0 0 0.0030(19) 0 1.0083(6) 0.972545 0.972545 0.972545 0.972545 0.972545
C(44) 4.032(5) 0 0 0 0.022(2) 0.0774(18) 0 0 0.1784(14) 0 -0.2370(19) 0 0 0.1413(18) 0 0 0 0.010(2) 0 0 0.020(2) 0 0 0 0.0030(19) 0 1.0083(6) 0.972545 0.972545 0.972545 0.972545 0.972545
C(45) 4.032(5) 0 0 0 0.022(2) 0.0774(18) 0 0 0.1784(14) 0 -0.2370(19) 0 0 0.1413(18) 0 0 0 0.010(2) 0 0 0.020(2) 0 0 0 0.0030(19) 0 1.0083(6) 0.972545 0.972545 0.972545 0.972545 0.972545
C(46) 4.059(9) 0 0.013(3) 0.018(2) 0 -0.197(2) 0 0 0.001(2) -0.008(2) 0 0.013(2) 0.023(2) 0 0 0.260(2) 0.003(2) 0.019(3) 0 0 0.008(3) -0.013(3) 0 0 0.011(3) 0.001(3) 1.0083(9) 0.980434 0.980434 0.980434 0.980434 0.980434
C(47) 4.078(15) 0 0 0 -0.029(4) 0.036(3) 0 0 -0.155(3) 0 0.200(4) 0 0 0.130(3) 0 0 0 0.016(4) 0 0 -0.006(4) 0 0 0 0.000(4) 0 1.0025(13) 0.984965 0.984965 0.984965 0.984965 0.984965
C(48) 4.059(9) 0 0.013(3) 0.018(2) 0 -0.197(2) 0 0 0.001(2) -0.008(2) 0 0.013(2) 0.023(2) 0 0 0.260(2) 0.003(2) 0.019(3) 0 0 0.008(3) -0.013(3) 0 0 0.011(3) 0.001(3) 1.0083(9) 0.980434 0.980434 0.980434 0.980434 0.980434
C(49) 4.032(5) 0 0 0 0.022(2) 0.0774(18) 0 0 0.1784(14) 0 -0.2370(19) 0 0 0.1413(18) 0 0 0 0.010(2) 0 0 0.020(2) 0 0 0 0.0030(19) 0 1.0083(6) 0.972545 0.972545 0.972545 0.972545 0.972545
C(50) 4.032(5) 0 0 0 0.022(2) 0.0774(18) 0 0 0.1784(14) 0 -0.2370(19) 0 0 0.1413(18) 0 0 0 0.010(2) 0 0 0.020(2) 0 0 0 0.0030(19) 0 1.0083(6) 0.972545 0.972545 0.972545 0.972545 0.972545
C(51) 4.032(5) 0 0 0 0.022(2) 0.0774(18) 0 0 0.1784(14) 0 -0.2370(19) 0 0 0.1413(18) 0 0 0 0.010(2) 0 0 0.020(2) 0 0 0 0.0030(19) 0 1.0083(6) 0.972545 0.972545 0.972545 0.972545 0.972545
C(52) 4.059(9) 0 0.013(3) 0.018(2) 0 -0.197(2) 0 0 0.001(2) -0.008(2) 0 0.013(2) 0.023(2) 0 0 0.260(2) 0.003(2) 0.019(3) 0 0 0.008(3) -0.013(3) 0 0 0.011(3) 0.001(3) 1.0083(9) 0.980434 0.980434 0.980434 0.980434 0.980434
H(3) 0.933(4) 0 0 0 0.140(2) -0.0134 0 0 0 0 0 0 0 0 0 0 0 0 0 0 0 0 0 0 0 0 1.13642 1.2 1.2 1.2 1.2 1.2
H(4) 0.933(4) 0 0 0 0.140(2) -0.0134 0 0 0 0 0 0 0 0 0 0 0 0 0 0 0 0 0 0 0 0 1.13642 1.2 1.2 1.2 1.2 1.2
H(5) 0.933(4) 0 0 0 0.140(2) -0.0134 0 0 0 0 0 0 0 0 0 0 0 0 0 0 0 0 0 0 0 0 1.13642 1.2 1.2 1.2 1.2 1.2
H(6) 0.933(4) 0 0 0 0.140(2) -0.0134 0 0 0 0 0 0 0 0 0 0 0 0 0 0 0 0 0 0 0 0 1.13642 1.2 1.2 1.2 1.2 1.2
H(8) 0.933(4) 0 0 0 0.140(2) -0.0134 0 0 0 0 0 0 0 0 0 0 0 0 0 0 0 0 0 0 0 0 1.13642 1.2 1.2 1.2 1.2 1.2
H(10) 0.933(4) 0 0 0 0.140(2) -0.0134 0 0 0 0 0 0 0 0 0 0 0 0 0 0 0 0 0 0 0 0 1.13642 1.2 1.2 1.2 1.2 1.2
H(11) 0.933(4) 0 0 0 0.140(2) -0.0134 0 0 0 0 0 0 0 0 0 0 0 0 0 0 0 0 0 0 0 0 1.13642 1.2 1.2 1.2 1.2 1.2
H(12) 0.933(4) 0 0 0 0.140(2) -0.0134 0 0 0 0 0 0 0 0 0 0 0 0 0 0 0 0 0 0 0 0 1.13642 1.2 1.2 1.2 1.2 1.2
H(13) 0.933(4) 0 0 0 0.140(2) -0.0134 0 0 0 0 0 0 0 0 0 0 0 0 0 0 0 0 0 0 0 0 1.13642 1.2 1.2 1.2 1.2 1.2
H(16) 0.933(4) 0 0 0 0.140(2) -0.0134 0 0 0 0 0 0 0 0 0 0 0 0 0 0 0 0 0 0 0 0 1.13642 1.2 1.2 1.2 1.2 1.2
H(17) 0.933(4) 0 0 0 0.140(2) -0.0134 0 0 0 0 0 0 0 0 0 0 0 0 0 0 0 0 0 0 0 0 1.13642 1.2 1.2 1.2 1.2 1.2
H(18) 0.933(4) 0 0 0 0.140(2) -0.0134 0 0 0 0 0 0 0 0 0 0 0 0 0 0 0 0 0 0 0 0 1.13642 1.2 1.2 1.2 1.2 1.2
H(19) 0.933(4) 0 0 0 0.140(2) -0.0134 0 0 0 0 0 0 0 0 0 0 0 0 0 0 0 0 0 0 0 0 1.13642 1.2 1.2 1.2 1.2 1.2
H(20) 0.933(4) 0 0 0 0.140(2) -0.0134 0 0 0 0 0 0 0 0 0 0 0 0 0 0 0 0 0 0 0 0 1.13642 1.2 1.2 1.2 1.2 1.2
H(22) 0.933(4) 0 0 0 0.140(2) -0.0134 0 0 0 0 0 0 0 0 0 0 0 0 0 0 0 0 0 0 0 0 1.13642 1.2 1.2 1.2 1.2 1.2
H(23) 0.933(4) 0 0 0 0.140(2) -0.0134 0 0 0 0 0 0 0 0 0 0 0 0 0 0 0 0 0 0 0 0 1.13642 1.2 1.2 1.2 1.2 1.2
H(24) 0.933(4) 0 0 0 0.140(2) -0.0134 0 0 0 0 0 0 0 0 0 0 0 0 0 0 0 0 0 0 0 0 1.13642 1.2 1.2 1.2 1.2 1.2
H(25) 0.933(4) 0 0 0 0.140(2) -0.0134 0 0 0 0 0 0 0 0 0 0 0 0 0 0 0 0 0 0 0 0 1.13642 1.2 1.2 1.2 1.2 1.2
H(26) 0.933(4) 0 0 0 0.140(2) -0.0134 0 0 0 0 0 0 0 0 0 0 0 0 0 0 0 0 0 0 0 0 1.13642 1.2 1.2 1.2 1.2 1.2
H(29) 0.933(4) 0 0 0 0.140(2) -0.0134 0 0 0 0 0 0 0 0 0 0 0 0 0 0 0 0 0 0 0 0 1.13642 1.2 1.2 1.2 1.2 1.2
H(30) 0.933(4) 0 0 0 0.140(2) -0.0134 0 0 0 0 0 0 0 0 0 0 0 0 0 0 0 0 0 0 0 0 1.13642 1.2 1.2 1.2 1.2 1.2
H(31) 0.933(4) 0 0 0 0.140(2) -0.0134 0 0 0 0 0 0 0 0 0 0 0 0 0 0 0 0 0 0 0 0 1.13642 1.2 1.2 1.2 1.2 1.2
H(32) 0.933(4) 0 0 0 0.140(2) -0.0134 0 0 0 0 0 0 0 0 0 0 0 0 0 0 0 0 0 0 0 0 1.13642 1.2 1.2 1.2 1.2 1.2
H(34) 0.933(4) 0 0 0 0.140(2) -0.0134 0 0 0 0 0 0 0 0 0 0 0 0 0 0 0 0 0 0 0 0 1.13642 1.2 1.2 1.2 1.2 1.2
H(36) 0.933(4) 0 0 0 0.140(2) -0.0134 0 0 0 0 0 0 0 0 0 0 0 0 0 0 0 0 0 0 0 0 1.13642 1.2 1.2 1.2 1.2 1.2
H(37) 0.933(4) 0 0 0 0.140(2) -0.0134 0 0 0 0 0 0 0 0 0 0 0 0 0 0 0 0 0 0 0 0 1.13642 1.2 1.2 1.2 1.2 1.2
H(38) 0.933(4) 0 0 0 0.140(2) -0.0134 0 0 0 0 0 0 0 0 0 0 0 0 0 0 0 0 0 0 0 0 1.13642 1.2 1.2 1.2 1.2 1.2
H(39) 0.933(4) 0 0 0 0.140(2) -0.0134 0 0 0 0 0 0 0 0 0 0 0 0 0 0 0 0 0 0 0 0 1.13642 1.2 1.2 1.2 1.2 1.2
H(42) 0.933(4) 0 0 0 0.140(2) -0.0134 0 0 0 0 0 0 0 0 0 0 0 0 0 0 0 0 0 0 0 0 1.13642 1.2 1.2 1.2 1.2 1.2
H(43) 0.933(4) 0 0 0 0.140(2) -0.0134 0 0 0 0 0 0 0 0 0 0 0 0 0 0 0 0 0 0 0 0 1.13642 1.2 1.2 1.2 1.2 1.2
H(44) 0.933(4) 0 0 0 0.140(2) -0.0134 0 0 0 0 0 0 0 0 0 0 0 0 0 0 0 0 0 0 0 0 1.13642 1.2 1.2 1.2 1.2 1.2
H(45) 0.933(4) 0 0 0 0.140(2) -0.0134 0 0 0 0 0 0 0 0 0 0 0 0 0 0 0 0 0 0 0 0 1.13642 1.2 1.2 1.2 1.2 1.2
H(46) 0.933(4) 0 0 0 0.140(2) -0.0134 0 0 0 0 0 0 0 0 0 0 0 0 0 0 0 0 0 0 0 0 1.13642 1.2 1.2 1.2 1.2 1.2
H(48) 0.933(4) 0 0 0 0.140(2) -0.0134 0 0 0 0 0 0 0 0 0 0 0 0 0 0 0 0 0 0 0 0 1.13642 1.2 1.2 1.2 1.2 1.2
H(49) 0.933(4) 0 0 0 0.140(2) -0.0134 0 0 0 0 0 0 0 0 0 0 0 0 0 0 0 0 0 0 0 0 1.13642 1.2 1.2 1.2 1.2 1.2
H(50) 0.933(4) 0 0 0 0.140(2) -0.0134 0 0 0 0 0 0 0 0 0 0 0 0 0 0 0 0 0 0 0 0 1.13642 1.2 1.2 1.2 1.2 1.2
H(51) 0.933(4) 0 0 0 0.140(2) -0.0134 0 0 0 0 0 0 0 0 0 0 0 0 0 0 0 0 0 0 0 0 1.13642 1.2 1.2 1.2 1.2 1.2
H(52) 0.933(4) 0 0 0 0.140(2) -0.0134 0 0 0 0 0 0 0 0 0 0 0 0 0 0 0 0 0 0 0 0 1.13642 1.2 1.2 1.2 1.2 1.2

loop_
_atom_site_aniso_label
_atom_site_aniso_U_11
_atom_site_aniso_U_22
_atom_site_aniso_U_33
_atom_site_aniso_U_23
_atom_site_aniso_U_13
_atom_site_aniso_U_12
S(1) 0.016456(12) 0.010797(10) 0.018679(12) 0.005351(8) 0.003065(9) 0.004083(9)
S(2) 0.02910(4) 0.01213(3) 0.01728(3) 0.00547(2) 0.00260(3) 0.00351(3)
P(1) 0.010763(10) 0.010259(10) 0.009374(9) 0.003416(7) 0.002103(7) 0.004295(8)
P(2) 0.015569(12) 0.010457(10) 0.008942(10) 0.002362(7) 0.001727(8) 0.004907(9)
C(1) 0.01114(3) 0.01384(4) 0.00902(3) 0.00343(3) 0.00181(3) 0.00591(3)
C(2) 0.01149(3) 0.01430(4) 0.00965(3) 0.00306(3) 0.00184(3) 0.00641(3)
C(3) 0.01440(4) 0.01697(4) 0.01109(3) 0.00383(3) 0.00177(3) 0.00893(3)
C(4) 0.01483(4) 0.02127(5) 0.01388(4) 0.00436(3) 0.00117(3) 0.01054(4)
C(5) 0.01321(4) 0.02740(6) 0.01790(4) 0.00760(4) 0.00312(3) 0.01096(4)
C(6) 0.01234(4) 0.02415(5) 0.01605(4) 0.00727(4) 0.00424(3) 0.00892(4)
C(7) 0.01120(3) 0.01622(4) 0.01103(3) 0.00403(3) 0.00248(3) 0.00621(3)
C(8) 0.01210(4) 0.01669(4) 0.01142(3) 0.00532(3) 0.00316(3) 0.00593(3)
C(9) 0.01170(3) 0.01318(3) 0.00972(3) 0.00392(3) 0.00170(3) 0.00488(3)
C(10) 0.01443(4) 0.01696(4) 0.01164(3) 0.00643(3) 0.00163(3) 0.00598(3)
C(11) 0.01475(4) 0.02228(5) 0.01405(4) 0.00825(4) 0.00038(3) 0.00740(4)
C(12) 0.01286(4) 0.02950(6) 0.01548(4) 0.01000(4) 0.00134(3) 0.00926(4)
C(13) 0.01113(4) 0.02351(5) 0.01252(4) 0.00718(3) 0.00181(3) 0.00727(4)
C(14) 0.01055(3) 0.01340(3) 0.00943(3) 0.00358(3) 0.00129(3) 0.00493(3)
C(15) 0.01151(3) 0.01167(3) 0.01221(3) 0.00428(3) 0.00315(3) 0.00496(3)
C(16) 0.01415(4) 0.01305(4) 0.01997(4) 0.00745(3) 0.00559(3) 0.00627(3)
C(17) 0.01646(4) 0.01396(4) 0.02232(5) 0.00704(3) 0.00455(4) 0.00793(4)
C(18) 0.01541(4) 0.01647(4) 0.02093(5) 0.00525(4) 0.00383(4) 0.00908(4)
C(19) 0.01237(4) 0.01614(4) 0.01830(4) 0.00443(3) 0.00417(3) 0.00649(3)
C(20) 0.01160(3) 0.01286(3) 0.01425(4) 0.00395(3) 0.00347(3) 0.00452(3)
C(21) 0.01279(3) 0.01218(3) 0.00935(3) 0.00347(3) 0.00142(3) 0.00494(3)
C(22) 0.01744(4) 0.01711(4) 0.01082(3) 0.00578(3) 0.00105(3) 0.00638(4)
C(23) 0.02187(5) 0.02251(5) 0.01247(4) 0.00529(4) -0.00261(4) 0.00764(4)
C(24) 0.01868(5) 0.02057(5) 0.01536(4) 0.00170(4) -0.00412(4) 0.00588(4)
C(25) 0.01552(4) 0.01538(4) 0.01641(4) 0.00254(3) -0.00141(3) 0.00298(4)
C(26) 0.01467(4) 0.01317(4) 0.01281(4) 0.00439(3) 0.00004(3) 0.00310(3)
C(27) 0.01288(4) 0.01224(3) 0.00913(3) 0.00222(3) 0.00172(3) 0.00541(3)
C(28) 0.01233(3) 0.01218(3) 0.00951(3) 0.00233(3) 0.00189(3) 0.00503(3)
C(29) 0.01503(4) 0.01587(4) 0.01130(3) 0.00310(3) 0.00213(3) 0.00811(3)
C(30) 0.01452(4) 0.02070(5) 0.01421(4) 0.00430(3) 0.00187(3) 0.00891(4)
C(31) 0.01327(4) 0.02184(5) 0.01539(4) 0.00220(4) -0.00056(3) 0.00608(4)
C(32) 0.01376(4) 0.01664(4) 0.01367(4) 0.00025(3) -0.00042(3) 0.00395(3)
C(33) 0.01251(4) 0.01203(3) 0.01101(3) 0.00141(3) 0.00155(3) 0.00401(3)
C(34) 0.01487(4) 0.01188(3) 0.01281(4) 0.00090(3) 0.00218(3) 0.00517(3)
C(35) 0.01446(4) 0.01233(3) 0.01198(3) 0.00314(3) 0.00319(3) 0.00647(3)
C(36) 0.01836(5) 0.01657(4) 0.01672(4) 0.00456(3) 0.00525(4) 0.01042(4)
C(37) 0.01787(5) 0.02294(5) 0.01906(5) 0.00790(4) 0.00557(4) 0.01277(4)
C(38) 0.01468(4) 0.02476(5) 0.01643(4) 0.00710(4) 0.00286(3) 0.00984(4)
C(39) 0.01333(4) 0.01943(4) 0.01254(4) 0.00390(3) 0.00144(3) 0.00669(4)
C(40) 0.01281(4) 0.01304(3) 0.01032(3) 0.00332(3) 0.00221(3) 0.00575(3)
C(41) 0.01580(4) 0.01342(4) 0.00983(3) 0.00224(3) 0.00054(3) 0.00539(3)
C(42) 0.01942(5) 0.01475(4) 0.01371(4) 0.00460(3) -0.00058(3) 0.00606(4)
C(43) 0.02514(6) 0.02014(5) 0.01532(4) 0.00668(4) 0.00025(4) 0.01098(5)
C(44) 0.02624(6) 0.02626(6) 0.01343(4) 0.00397(4) -0.00190(4) 0.01421(5)
C(45) 0.02270(5) 0.02374(6) 0.01439(4) 0.00045(4) -0.00450(4) 0.00914(5)
C(46) 0.01879(5) 0.01647(4) 0.01299(4) 0.00074(3) -0.00178(3) 0.00522(4)
C(47) 0.01864(4) 0.01636(4) 0.01047(3) 0.00294(3) 0.00323(3) 0.00994(4)
C(48) 0.02991(7) 0.02246(5) 0.01614(4) 0.00306(4) 0.00502(4) 0.01808(5)
C(49) 0.03453(8) 0.03842(9) 0.02218(6) 0.00403(6) 0.00819(5) 0.02762(8)
C(50) 0.02404(6) 0.04721(10) 0.02014(5) 0.00613(6) 0.00756(5) 0.02214(7)
C(51) 0.01681(5) 0.03434(7) 0.01864(5) 0.00637(5) 0.00529(4) 0.01008(5)
C(52) 0.01612(4) 0.02006(5) 0.01588(4) 0.00428(4) 0.00431(3) 0.00762(4)
H(3) 0.0290(18) 0.0313(19) 0.0275(18) 0.0045(15) -0.0018(14) 0.0229(16)
H(4) 0.0221(17) 0.036(2) 0.0281(18) 0.0076(16) 0.0066(14) 0.0112(15)
H(5) 0.0312(19) 0.052(3) 0.035(2) 0.0233(19) 0.0086(16) 0.0240(18)
H(6) 0.0199(17) 0.046(2) 0.0314(19) 0.0147(17) 0.0041(14) 0.0164(16)
H(8) 0.035(2) 0.0250(19) 0.0235(17) 0.0056(15) -0.0079(15) 0.0113(15)
H(10) 0.0231(17) 0.036(2) 0.0293(18) 0.0099(16) -0.0010(14) 0.0154(16)
H(11) 0.0235(18) 0.046(2) 0.0310(19) 0.0148(17) 0.0039(15) 0.0145(17)
H(12) 0.0272(19) 0.056(3) 0.030(2) 0.0237(19) 0.0057(15) 0.0167(18)
H(13) 0.0205(17) 0.044(2) 0.0302(19) 0.0145(17) 0.0020(14) 0.0149(16)
H(16) 0.0302(18) 0.0190(17) 0.041(2) 0.0108(15) 0.0108(16) 0.0120(14)
H(17) 0.0252(18) 0.0299(19) 0.040(2) 0.0095(16) 0.0095(16) 0.0146(15)
H(18) 0.0265(18) 0.0286(19) 0.035(2) 0.0097(16) 0.0043(15) 0.0111(15)
H(19) 0.0309(19) 0.0254(18) 0.035(2) 0.0083(15) 0.0062(15) 0.0142(15)
H(20) 0.0201(17) 0.0319(19) 0.0278(19) 0.0054(15) 0.0054(14) 0.0093(15)
H(22) 0.0320(19) 0.036(2) 0.0231(18) 0.0090(15) -0.0042(15) 0.0125(16)
H(23) 0.030(2) 0.039(2) 0.033(2) 0.0119(17) -0.0029(16) 0.0052(17)
H(24) 0.039(2) 0.035(2) 0.0292(19) 0.0089(16) -0.0041(16) 0.0125(17)
H(25) 0.0266(18) 0.032(2) 0.033(2) 0.0078(16) -0.0064(15) 0.0048(15)
H(26) 0.0243(18) 0.0243(18) 0.0278(18) 0.0065(14) 0.0014(14) -0.0011(14)
H(29) 0.0278(18) 0.0286(18) 0.0261(17) 0.0105(14) -0.0005(14) 0.0153(15)
H(30) 0.0256(18) 0.032(2) 0.0277(19) 0.0054(16) -0.0018(15) 0.0093(16)
H(31) 0.0291(19) 0.035(2) 0.0314(19) 0.0011(16) -0.0002(15) 0.0158(16)
H(32) 0.0226(18) 0.0321(19) 0.0305(19) 0.0028(15) 0.0007(14) 0.0103(15)
H(34) 0.0221(18) 0.0280(19) 0.034(2) 0.0056(16) 0.0023(15) 0.0118(15)
H(36) 0.0287(19) 0.036(2) 0.035(2) 0.0093(16) 0.0067(15) 0.0185(17)
H(37) 0.0297(19) 0.038(2) 0.0294(19) 0.0094(17) 0.0048(15) 0.0175(17)
H(38) 0.0291(19) 0.041(2) 0.0297(19) 0.0082(17) 0.0063(15) 0.0177(17)
H(39) 0.0186(17) 0.037(2) 0.0330(19) 0.0125(16) 0.0064(14) 0.0138(15)
H(42) 0.038(2) 0.0270(19) 0.0288(19) 0.0122(15) 0.0008(16) 0.0143(16)
H(43) 0.042(2) 0.038(2) 0.028(2) 0.0106(17) -0.0043(17) 0.0146(18)
H(44) 0.045(2) 0.042(2) 0.032(2) 0.0060(18) -0.0029(18) 0.020(2)
H(45) 0.045(2) 0.040(2) 0.029(2) 0.0086(17) -0.0072(17) 0.0148(18)
H(46) 0.0295(19) 0.0291(19) 0.0276(19) 0.0015(15) -0.0045(15) 0.0077(16)
H(48) 0.051(2) 0.040(2) 0.035(2) 0.0055(18) 0.0100(19) 0.031(2)
H(49) 0.061(3) 0.065(3) 0.050(3) 0.010(2) 0.020(2) 0.043(3)
H(50) 0.045(2) 0.068(3) 0.042(2) 0.012(2) 0.0141(19) 0.035(2)
H(51) 0.028(2) 0.049(2) 0.035(2) 0.0076(18) 0.0081(16) 0.0163(18)
H(52) 0.0205(17) 0.0287(19) 0.035(2) 0.0078(16) 0.0086(15) 0.0019(15)

loop_
_atom_site_label
_atom_site_type_symbol
_atom_site_fract_x
_atom_site_fract_y
_atom_site_fract_z
_atom_site_U_iso_or_equiv
_atom_site_occupancy
_atom_site_symmetry_multiplicity
S(1) S 0.338712(8) 0.550030(7) 0.771170(5) 0.015 1 2
S(2) S 0.790618(10) 0.537316(7) 0.663486(5) 0.021 1 2
P(1) P 0.240529(3) 0.387120(3) 0.7865031(17) 0.01 1 2
P(2) P 0.897290(8) 0.702387(6) 0.655781(4) 0.012 1 2
C(1) C 0.171020(11) 0.374958(10) 0.881910(6) 0.011 1 2
C(2) C 0.039150(12) 0.387531(10) 0.891257(6) 0.011 1 2
C(3) C -0.021024(13) 0.439065(11) 0.840376(7) 0.013 1 2
C(4) C -0.151129(14) 0.444524(12) 0.849781(7) 0.016 1 2
C(5) C -0.23237(3) 0.39754(3) 0.909781(19) 0.018 1 2
C(6) C -0.176479(13) 0.353057(13) 0.961976(8) 0.016 1 2
C(7) C -0.038898(12) 0.349042(11) 0.955329(6) 0.012 1 2
C(8) C 0.021306(12) 0.309869(11) 1.011348(7) 0.013 1 2
C(9) C 0.159549(12) 0.313816(10) 1.009074(6) 0.011 1 2
C(10) C 0.224318(13) 0.287357(11) 1.072637(7) 0.014 1 2
C(11) C 0.361304(14) 0.295540(13) 1.073722(8) 0.016 1 2
C(12) C 0.44076(3) 0.33229(3) 1.010651(19) 0.018 1 2
C(13) C 0.381470(13) 0.356708(13) 0.948083(7) 0.015 1 2
C(14) C 0.237514(12) 0.347349(10) 0.943789(6) 0.011 1 2
C(15) C 0.347439(12) 0.296700(10) 0.767152(6) 0.011 1 2
C(16) C 0.295344(13) 0.177709(11) 0.775855(8) 0.015 1 2
C(17) C 0.375692(14) 0.108227(12) 0.757686(8) 0.016 1 2
C(18) C 0.507350(14) 0.156327(12) 0.729299(8) 0.017 1 2
C(19) C 0.558957(13) 0.274188(12) 0.720094(8) 0.015 1 2
C(20) C 0.479723(12) 0.345043(11) 0.739675(7) 0.013 1 2
C(21) C 0.084035(12) 0.298659(10) 0.715628(6) 0.011 1 2
C(22) C 0.067435(14) 0.337638(12) 0.647453(7) 0.015 1 2
C(23) C -0.054622(16) 0.274521(14) 0.594366(8) 0.019 1 2
C(24) C -0.15932(3) 0.17207(3) 0.609086(18) 0.019 1 2
C(25) C -0.141668(14) 0.130931(12) 0.676272(8) 0.017 1 2
C(26) C -0.020480(13) 0.194204(11) 0.729462(7) 0.014 1 2
C(27) C 0.925901(12) 0.813232(10) 0.748497(6) 0.011 1 2
C(28) C 1.048264(12) 0.847136(10) 0.802854(6) 0.011 1 2
C(29) C 1.140709(13) 0.782966(11) 0.798689(7) 0.013 1 2
C(30) C 1.255443(14) 0.818605(13) 0.853822(7) 0.016 1 2
C(31) C 1.288803(14) 0.922163(13) 0.916391(8) 0.017 1 2
C(32) C 1.201643(14) 0.984179(12) 0.924283(7) 0.016 1 2
C(33) C 1.077535(12) 0.946288(10) 0.869814(6) 0.012 1 2
C(34) C 0.981934(13) 1.003076(10) 0.883039(7) 0.013 1 2
C(35) C 0.852175(13) 0.959298(10) 0.836352(7) 0.012 1 2
C(36) C 0.748731(15) 1.009486(12) 0.857099(8) 0.016 1 2
C(37) C 0.616420(15) 0.960096(14) 0.816459(8) 0.018 1 2
C(38) C 0.581209(14) 0.857880(14) 0.752548(8) 0.018 1 2
C(39) C 0.679937(13) 0.810915(12) 0.728825(7) 0.015 1 2
C(40) C 0.820903(12) 0.860896(10) 0.768806(6) 0.012 1 2
C(41) C 0.815807(13) 0.746834(10) 0.579336(6) 0.013 1 2
C(42) C 0.869485(15) 0.864423(12) 0.568401(7) 0.016 1 2
C(43) C 0.81298(4) 0.89187(3) 0.504687(18) 0.019 1 2
C(44) C 0.70261(4) 0.80308(3) 0.451930(19) 0.021 1 2
C(45) C 0.64716(4) 0.68632(3) 0.463448(19) 0.021 1 2
C(46) C 0.70366(3) 0.65822(3) 0.527005(18) 0.017 1 2
C(47) C 1.07130(3) 0.72515(3) 0.621516(15) 0.014 1 2
C(48) C 1.10163(4) 0.62441(3) 0.591601(18) 0.021 1 2
C(49) C 1.23143(5) 0.63790(4) 0.56216(2) 0.028 1 2
C(50) C 1.33134(4) 0.75185(4) 0.56244(2) 0.028 1 2
C(51) C 1.30120(4) 0.85258(4) 0.59260(2) 0.023 1 2
C(52) C 1.17195(3) 0.83982(3) 0.621968(17) 0.017 1 2
H(3) H 0.039862 0.478797 0.795687 0.026 1 2
H(4) H -0.192101 0.486922 0.811828 0.029 1 2
H(5) H -0.334765 0.403817 0.915234 0.035 1 2
H(6) H -0.230383 0.322882 1.011424 0.031 1 2
H(8) H -0.040355 0.279938 1.058538 0.028 1 2
H(10) H 0.162719 0.265187 1.121369 0.028 1 2
H(11) H 0.412499 0.280006 1.123297 0.032 1 2
H(12) H 0.551628 0.344969 1.014232 0.035 1 2
H(13) H 0.446491 0.390746 0.903056 0.03 1 2
H(16) H 0.193687 0.139278 0.798017 0.029 1 2
H(17) H 0.335505 0.01694 0.765749 0.03 1 2
H(18) H 0.569698 0.102096 0.71548 0.03 1 2
H(19) H 0.660686 0.311557 0.697774 0.029 1 2
H(20) H 0.519932 0.437241 0.733414 0.027 1 2
H(22) H 0.148648 0.419176 0.63791 0.03 1 2
H(23) H -0.068258 0.306392 0.542165 0.036 1 2
H(24) H -0.25551 0.124546 0.568809 0.035 1 2
H(25) H -0.221705 0.049831 0.687178 0.032 1 2
H(26) H -0.010839 0.165073 0.783416 0.029 1 2
H(29) H 1.117259 0.701354 0.753833 0.026 1 2
H(30) H 1.320172 0.765853 0.850086 0.029 1 2
H(31) H 1.380793 0.949867 0.958869 0.032 1 2
H(32) H 1.220302 1.061396 0.972156 0.029 1 2
H(34) H 1.006238 1.08017 0.93181 0.028 1 2
H(36) H 0.77789 1.085888 0.906805 0.031 1 2
H(37) H 0.535826 0.995046 0.832859 0.031 1 2
H(38) H 0.474357 0.815445 0.722738 0.032 1 2
H(39) H 0.648652 0.729947 0.682495 0.028 1 2
H(42) H 0.954055 0.936078 0.608858 0.03 1 2
H(43) H 0.855888 0.983358 0.497034 0.036 1 2
H(44) H 0.660186 0.82564 0.402459 0.039 1 2
H(45) H 0.560929 0.616526 0.422959 0.038 1 2
H(46) H 0.661533 0.56789 0.536793 0.031 1 2
H(48) H 1.023378 0.536099 0.591833 0.038 1 2
H(49) H 1.253215 0.558881 0.538567 0.053 1 2
H(50) H 1.432215 0.762811 0.539625 0.048 1 2
H(51) H 1.378499 0.941888 0.593893 0.037 1 2
H(52) H 1.152861 0.919626 0.647211 0.03 1 2

loop_
_geom_angle_atom_site_label_1
_geom_angle_atom_site_label_2
_geom_angle_atom_site_label_3
_geom_angle
_geom_angle_site_symmetry_1
_geom_angle_site_symmetry_2
_geom_angle_site_symmetry_3
_geom_angle_publ_flag
S(1) P(1) C(1) 116.17929037586 1_555 1_555 1_555 yes
S(1) P(1) C(15) 112.51844472621 1_555 1_555 1_555 yes
S(1) P(1) C(21) 113.05248242998 1_555 1_555 1_555 yes
C(1) P(1) C(15) 109.00713131579 1_555 1_555 1_555 yes
C(1) P(1) C(21) 103.08562916429 1_555 1_555 1_555 yes
C(15) P(1) C(21) 101.65281575223 1_555 1_555 1_555 yes
S(2) P(2) C(27) 113.93764101659 1_555 1_555 1_555 yes
S(2) P(2) C(41) 112.79274507864 1_555 1_555 1_555 yes
S(2) P(2) C(47) 112.91749675572 1_555 1_555 1_555 yes
C(27) P(2) C(41) 108.13135585374 1_555 1_555 1_555 yes
C(27) P(2) C(47) 107.11162486423 1_555 1_555 1_555 yes
C(41) P(2) C(47) 101.00866066506 1_555 1_555 1_555 yes
P(1) C(1) C(2) 116.81305650852 1_555 1_555 1_555 yes
P(1) C(1) C(14) 123.43947911235 1_555 1_555 1_555 yes
C(2) C(1) C(14) 119.64768144627 1_555 1_555 1_555 yes
C(1) C(2) C(3) 123.4677345625 1_555 1_555 1_555 yes
C(1) C(2) C(7) 119.4474147534 1_555 1_555 1_555 yes
C(3) C(2) C(7) 117.07718823662 1_555 1_555 1_555 yes
C(2) C(3) C(4) 121.23563253467 1_555 1_555 1_555 yes
C(2) C(3) H(3) 119.49581278564 1_555 1_555 1_555 yes
C(4) C(3) H(3) 119.18443481128 1_555 1_555 1_555 yes
C(3) C(4) C(5) 121.05429125712 1_555 1_555 1_555 yes
C(3) C(4) H(4) 119.54408772917 1_555 1_555 1_555 yes
C(5) C(4) H(4) 119.38880961337 1_555 1_555 1_555 yes
C(4) C(5) C(6) 119.71709347462 1_555 1_555 1_555 yes
C(4) C(5) H(5) 118.66148566741 1_555 1_555 1_555 yes
C(6) C(5) H(5) 121.48328729582 1_555 1_555 1_555 yes
C(5) C(6) C(7) 120.68787826886 1_555 1_555 1_555 yes
C(5) C(6) H(6) 122.56049562315 1_555 1_555 1_555 yes
C(7) C(6) H(6) 116.70053817761 1_555 1_555 1_555 yes
C(2) C(7) C(6) 119.94318288431 1_555 1_555 1_555 yes
C(2) C(7) C(8) 119.50536814678 1_555 1_555 1_555 yes
C(6) C(7) C(8) 120.54300557205 1_555 1_555 1_555 yes
C(7) C(8) C(9) 121.25575647003 1_555 1_555 1_555 yes
C(7) C(8) H(8) 118.09524011495 1_555 1_555 1_555 yes
C(9) C(8) H(8) 120.59007798533 1_555 1_555 1_555 yes
C(8) C(9) C(10) 119.79725347936 1_555 1_555 1_555 yes
C(8) C(9) C(14) 120.05620824234 1_555 1_555 1_555 yes
C(10) C(9) C(14) 120.12866861392 1_555 1_555 1_555 yes
C(9) C(10) C(11) 121.12236572977 1_555 1_555 1_555 yes
C(9) C(10) H(10) 117.54024500149 1_555 1_555 1_555 yes
C(11) C(10) H(10) 121.25973845759 1_555 1_555 1_555 yes
C(10) C(11) C(12) 119.17338900662 1_555 1_555 1_555 yes
C(10) C(11) H(11) 121.29233953432 1_555 1_555 1_555 yes
C(12) C(11) H(11) 119.4236020605 1_555 1_555 1_555 yes
C(11) C(12) C(13) 121.32287181324 1_555 1_555 1_555 yes
C(11) C(12) H(12) 118.58458605248 1_555 1_555 1_555 yes
C(13) C(12) H(12) 120.02750832029 1_555 1_555 1_555 yes
C(12) C(13) C(14) 121.42325096446 1_555 1_555 1_555 yes
C(12) C(13) H(13) 119.74356668671 1_555 1_555 1_555 yes
C(14) C(13) H(13) 118.64728953783 1_555 1_555 1_555 yes
C(1) C(14) C(9) 118.88162018085 1_555 1_555 1_555 yes
C(1) C(14) C(13) 124.24862705724 1_555 1_555 1_555 yes
C(9) C(14) C(13) 116.7833886766 1_555 1_555 1_555 yes
P(1) C(15) C(16) 120.7807115035 1_555 1_555 1_555 yes
P(1) C(15) C(20) 119.39500858824 1_555 1_555 1_555 yes
C(16) C(15) C(20) 119.75020545318 1_555 1_555 1_555 yes
C(15) C(16) C(17) 120.1221270942 1_555 1_555 1_555 yes
C(15) C(16) H(16) 120.68820947391 1_555 1_555 1_555 yes
C(17) C(16) H(16) 119.17369795142 1_555 1_555 1_555 yes
C(16) C(17) C(18) 120.03792421778 1_555 1_555 1_555 yes
C(16) C(17) H(17) 119.59158573225 1_555 1_555 1_555 yes
C(18) C(17) H(17) 120.37047569864 1_555 1_555 1_555 yes
C(17) C(18) C(19) 119.97371683314 1_555 1_555 1_555 yes
C(17) C(18) H(18) 119.79342708608 1_555 1_555 1_555 yes
C(19) C(18) H(18) 120.22460161793 1_555 1_555 1_555 yes
C(18) C(19) C(20) 120.16673593304 1_555 1_555 1_555 yes
C(18) C(19) H(19) 120.14674291256 1_555 1_555 1_555 yes
C(20) C(19) H(19) 119.68651307128 1_555 1_555 1_555 yes
C(15) C(20) C(19) 119.93298784251 1_555 1_555 1_555 yes
C(15) C(20) H(20) 119.52365399258 1_555 1_555 1_555 yes
C(19) C(20) H(20) 120.54261360812 1_555 1_555 1_555 yes
P(1) C(21) C(22) 119.12762121732 1_555 1_555 1_555 yes
P(1) C(21) C(26) 121.18401196583 1_555 1_555 1_555 yes
C(22) C(21) C(26) 119.67425784589 1_555 1_555 1_555 yes
C(21) C(22) C(23) 120.05278272443 1_555 1_555 1_555 yes
C(21) C(22) H(22) 118.80346253124 1_555 1_555 1_555 yes
C(23) C(22) H(22) 121.09953294264 1_555 1_555 1_555 yes
C(22) C(23) C(24) 120.05042224088 1_555 1_555 1_555 yes
C(22) C(23) H(23) 119.79951273575 1_555 1_555 1_555 yes
C(24) C(23) H(23) 120.14304443181 1_555 1_555 1_555 yes
C(23) C(24) C(25) 120.14253473776 1_555 1_555 1_555 yes
C(23) C(24) H(24) 120.08897930021 1_555 1_555 1_555 yes
C(25) C(24) H(24) 119.76384113721 1_555 1_555 1_555 yes
C(24) C(25) C(26) 119.83181942157 1_555 1_555 1_555 yes
C(24) C(25) H(25) 120.39307220788 1_555 1_555 1_555 yes
C(26) C(25) H(25) 119.77491346751 1_555 1_555 1_555 yes
C(21) C(26) C(25) 120.21732918048 1_555 1_555 1_555 yes
C(21) C(26) H(26) 120.31637940159 1_555 1_555 1_555 yes
C(25) C(26) H(26) 119.35573418615 1_555 1_555 1_555 yes
P(2) C(27) C(28) 120.61281150592 1_555 1_555 1_555 yes
P(2) C(27) C(40) 119.73405147222 1_555 1_555 1_555 yes
C(28) C(27) C(40) 119.54782788724 1_555 1_555 1_555 yes
C(27) C(28) C(29) 124.011138485 1_555 1_555 1_555 yes
C(27) C(28) C(33) 119.01640458145 1_555 1_555 1_555 yes
C(29) C(28) C(33) 116.8151216529 1_555 1_555 1_555 yes
C(28) C(29) C(30) 121.32092123979 1_555 1_555 1_555 yes
C(28) C(29) H(29) 120.44674931399 1_555 1_555 1_555 yes
C(30) C(29) H(29) 118.11202627665 1_555 1_555 1_555 yes
C(29) C(30) C(31) 121.05099692943 1_555 1_555 1_555 yes
C(29) C(30) H(30) 119.17058102264 1_555 1_555 1_555 yes
C(31) C(30) H(30) 119.76795705818 1_555 1_555 1_555 yes
C(30) C(31) C(32) 119.80732766662 1_555 1_555 1_555 yes
C(30) C(31) H(31) 120.08359135176 1_555 1_555 1_555 yes
C(32) C(31) H(31) 120.07157625852 1_555 1_555 1_555 yes
C(31) C(32) C(33) 120.5406853493 1_555 1_555 1_555 yes
C(31) C(32) H(32) 122.54542522236 1_555 1_555 1_555 yes
C(33) C(32) H(32) 116.88612344866 1_555 1_555 1_555 yes
C(28) C(33) C(32) 120.18941420125 1_555 1_555 1_555 yes
C(28) C(33) C(34) 119.86117205446 1_555 1_555 1_555 yes
C(32) C(33) C(34) 119.91558949752 1_555 1_555 1_555 yes
C(33) C(34) C(35) 121.18789817044 1_555 1_555 1_555 yes
C(33) C(34) H(34) 119.85836206057 1_555 1_555 1_555 yes
C(35) C(34) H(34) 118.90178917018 1_555 1_555 1_555 yes
C(34) C(35) C(36) 120.1003387003 1_555 1_555 1_555 yes
C(34) C(35) C(40) 119.76623003417 1_555 1_555 1_555 yes
C(36) C(35) C(40) 120.10140200065 1_555 1_555 1_555 yes
C(35) C(36) C(37) 120.68240727704 1_555 1_555 1_555 yes
C(35) C(36) H(36) 117.89058948641 1_555 1_555 1_555 yes
C(37) C(36) H(36) 121.40578473939 1_555 1_555 1_555 yes
C(36) C(37) C(38) 119.66758653543 1_555 1_555 1_555 yes
C(36) C(37) H(37) 121.50294306452 1_555 1_555 1_555 yes
C(38) C(37) H(37) 118.79879869305 1_555 1_555 1_555 yes
C(37) C(38) C(39) 121.10230367918 1_555 1_555 1_555 yes
C(37) C(38) H(38) 119.59592841334 1_555 1_555 1_555 yes
C(39) C(38) H(38) 119.29348572181 1_555 1_555 1_555 yes
C(38) C(39) C(40) 121.22943942565 1_555 1_555 1_555 yes
C(38) C(39) H(39) 119.57682883256 1_555 1_555 1_555 yes
C(40) C(39) H(39) 118.97094237728 1_555 1_555 1_555 yes
C(27) C(40) C(35) 119.26651581078 1_555 1_555 1_555 yes
C(27) C(40) C(39) 123.58310289028 1_555 1_555 1_555 yes
C(35) C(40) C(39) 117.00353234664 1_555 1_555 1_555 yes
P(2) C(41) C(42) 121.81191436053 1_555 1_555 1_555 yes
P(2) C(41) C(46) 118.46556088312 1_555 1_555 1_555 yes
C(42) C(41) C(46) 119.54284427405 1_555 1_555 1_555 yes
C(41) C(42) C(43) 119.94595026391 1_555 1_555 1_555 yes
C(41) C(42) H(42) 121.61812956375 1_555 1_555 1_555 yes
C(43) C(42) H(42) 118.4324070124 1_555 1_555 1_555 yes
C(42) C(43) C(44) 120.43057482645 1_555 1_555 1_555 yes
C(42) C(43) H(43) 118.9978150733 1_555 1_555 1_555 yes
C(44) C(43) H(43) 120.57092944504 1_555 1_555 1_555 yes
C(43) C(44) C(45) 119.77960812572 1_555 1_555 1_555 yes
C(43) C(44) H(44) 119.59988808076 1_555 1_555 1_555 yes
C(45) C(44) H(44) 120.61937439286 1_555 1_555 1_555 yes
C(44) C(45) C(46) 120.03280163434 1_555 1_555 1_555 yes
C(44) C(45) H(45) 120.47528369114 1_555 1_555 1_555 yes
C(46) C(45) H(45) 119.48834829475 1_555 1_555 1_555 yes
C(41) C(46) C(45) 120.25075275648 1_555 1_555 1_555 yes
C(41) C(46) H(46) 118.86818721559 1_555 1_555 1_555 yes
C(45) C(46) H(46) 120.88086167239 1_555 1_555 1_555 yes
P(2) C(47) C(48) 118.45777904188 1_555 1_555 1_555 yes
P(2) C(47) C(52) 121.89351107006 1_555 1_555 1_555 yes
C(48) C(47) C(52) 119.60979723077 1_555 1_555 1_555 yes
C(47) C(48) C(49) 120.16388672218 1_555 1_555 1_555 yes
C(47) C(48) H(48) 119.08033235968 1_555 1_555 1_555 yes
C(49) C(48) H(48) 120.75531571611 1_555 1_555 1_555 yes
C(48) C(49) C(50) 120.23024262202 1_555 1_555 1_555 yes
C(48) C(49) H(49) 119.41555202879 1_555 1_555 1_555 yes
C(50) C(49) H(49) 120.35134071842 1_555 1_555 1_555 yes
C(49) C(50) C(51) 119.59898218745 1_555 1_555 1_555 yes
C(49) C(50) H(50) 120.52565161639 1_555 1_555 1_555 yes
C(51) C(50) H(50) 119.87508290641 1_555 1_555 1_555 yes
C(50) C(51) C(52) 120.49146937224 1_555 1_555 1_555 yes
C(50) C(51) H(51) 120.40503680799 1_555 1_555 1_555 yes
C(52) C(51) H(51) 119.10183126967 1_555 1_555 1_555 yes
C(47) C(52) C(51) 119.90492743344 1_555 1_555 1_555 yes
C(47) C(52) H(52) 121.02249055216 1_555 1_555 1_555 yes
C(51) C(52) H(52) 119.02018457192 1_555 1_555 1_555 yes

loop_
_geom_bond_atom_site_label_1
_geom_bond_atom_site_label_2
_geom_bond_distance
_geom_bond_site_symmetry_1
_geom_bond_site_symmetry_2
_geom_bond_publ_flag
S(1) P(1) 1.9551550505887 1_555 1_555 yes
S(2) P(2) 1.9483889902618 1_555 1_555 yes
P(1) C(1) 1.827464713743 1_555 1_555 yes
P(1) C(15) 1.8248089259641 1_555 1_555 yes
P(1) C(21) 1.8249179647607 1_555 1_555 yes
P(2) C(27) 1.8279193760734 1_555 1_555 yes
P(2) C(41) 1.827805766872 1_555 1_555 yes
P(2) C(47) 1.8260901871262 1_555 1_555 yes
C(1) C(2) 1.4226446580997 1_555 1_555 yes
C(1) C(14) 1.421321052794 1_555 1_555 yes
C(2) C(3) 1.4340702342372 1_555 1_555 yes
C(2) C(7) 1.4365269839225 1_555 1_555 yes
C(3) C(4) 1.3683438032646 1_555 1_555 yes
C(3) H(3) 1.0830052494557 1_555 1_555 yes
C(4) C(5) 1.4238119866924 1_555 1_555 yes
C(4) H(4) 1.0829894300602 1_555 1_555 yes
C(5) C(6) 1.363705268161 1_555 1_555 yes
C(5) H(5) 1.0829943184362 1_555 1_555 yes
C(6) C(7) 1.4321026791569 1_555 1_555 yes
C(6) H(6) 1.0829945458438 1_555 1_555 yes
C(7) C(8) 1.3938390832836 1_555 1_555 yes
C(8) C(9) 1.3974129677793 1_555 1_555 yes
C(8) H(8) 1.0830107739126 1_555 1_555 yes
C(9) C(10) 1.4271767357309 1_555 1_555 yes
C(9) C(14) 1.4384427806739 1_555 1_555 yes
C(10) C(11) 1.3651820853328 1_555 1_555 yes
C(10) H(10) 1.0830051450661 1_555 1_555 yes
C(11) C(12) 1.4226558686165 1_555 1_555 yes
C(11) H(11) 1.082991700552 1_555 1_555 yes
C(12) C(13) 1.3700399623191 1_555 1_555 yes
C(12) H(12) 1.0830022075555 1_555 1_555 yes
C(13) C(14) 1.4314438826525 1_555 1_555 yes
C(13) H(13) 1.082992746491 1_555 1_555 yes
C(15) C(16) 1.4011778591671 1_555 1_555 yes
C(15) C(20) 1.3956327426304 1_555 1_555 yes
C(16) C(17) 1.3924023025606 1_555 1_555 yes
C(16) H(16) 1.0829975328248 1_555 1_555 yes
C(17) C(18) 1.3971854530449 1_555 1_555 yes
C(17) H(17) 1.0830015317717 1_555 1_555 yes
C(18) C(19) 1.3912075346384 1_555 1_555 yes
C(18) H(18) 1.0829934233075 1_555 1_555 yes
C(19) C(20) 1.3994630108936 1_555 1_555 yes
C(19) H(19) 1.0829980614231 1_555 1_555 yes
C(20) H(20) 1.0829986637216 1_555 1_555 yes
C(21) C(22) 1.3928853874501 1_555 1_555 yes
C(21) C(26) 1.3995979517056 1_555 1_555 yes
C(22) C(23) 1.3949786035614 1_555 1_555 yes
C(22) H(22) 1.0830009245301 1_555 1_555 yes
C(23) C(24) 1.3898117442219 1_555 1_555 yes
C(23) H(23) 1.083013057594 1_555 1_555 yes
C(24) C(25) 1.3950169333214 1_555 1_555 yes
C(24) H(24) 1.0830064841647 1_555 1_555 yes
C(25) C(26) 1.390164235935 1_555 1_555 yes
C(25) H(25) 1.0830020409801 1_555 1_555 yes
C(26) H(26) 1.0830060830929 1_555 1_555 yes
C(27) C(28) 1.4242597172631 1_555 1_555 yes
C(27) C(40) 1.4242212080985 1_555 1_555 yes
C(28) C(29) 1.4371083731578 1_555 1_555 yes
C(28) C(33) 1.4407061766305 1_555 1_555 yes
C(29) C(30) 1.3715229244616 1_555 1_555 yes
C(29) H(29) 1.0829859949255 1_555 1_555 yes
C(30) C(31) 1.4237951592289 1_555 1_555 yes
C(30) H(30) 1.0829997386218 1_555 1_555 yes
C(31) C(32) 1.3681176038183 1_555 1_555 yes
C(31) H(31) 1.0829953052193 1_555 1_555 yes
C(32) C(33) 1.431242091293 1_555 1_555 yes
C(32) H(32) 1.0830020801337 1_555 1_555 yes
C(33) C(34) 1.398840320385 1_555 1_555 yes
C(34) C(35) 1.3959966037975 1_555 1_555 yes
C(34) H(34) 1.0830017814432 1_555 1_555 yes
C(35) C(36) 1.4314394038002 1_555 1_555 yes
C(35) C(40) 1.4391595191464 1_555 1_555 yes
C(36) C(37) 1.3662205603094 1_555 1_555 yes
C(36) H(36) 1.0829947858678 1_555 1_555 yes
C(37) C(38) 1.4248411338571 1_555 1_555 yes
C(37) H(37) 1.0830070841131 1_555 1_555 yes
C(38) C(39) 1.3727420176055 1_555 1_555 yes
C(38) H(38) 1.0830009391077 1_555 1_555 yes
C(39) C(40) 1.4342696451824 1_555 1_555 yes
C(39) H(39) 1.0830018273942 1_555 1_555 yes
C(41) C(42) 1.3983444274738 1_555 1_555 yes
C(41) C(46) 1.3965051274841 1_555 1_555 yes
C(42) C(43) 1.3929146998085 1_555 1_555 yes
C(42) H(42) 1.0829973550791 1_555 1_555 yes
C(43) C(44) 1.3915831870336 1_555 1_555 yes
C(43) H(43) 1.08299496309 1_555 1_555 yes
C(44) C(45) 1.3929155426353 1_555 1_555 yes
C(44) H(44) 1.0829957623154 1_555 1_555 yes
C(45) C(46) 1.3951223669401 1_555 1_555 yes
C(45) H(45) 1.0829981809569 1_555 1_555 yes
C(46) H(46) 1.0830032325948 1_555 1_555 yes
C(47) C(48) 1.3947716253414 1_555 1_555 yes
C(47) C(52) 1.3999623984585 1_555 1_555 yes
C(48) C(49) 1.3953683053263 1_555 1_555 yes
C(48) H(48) 1.0830034386493 1_555 1_555 yes
C(49) C(50) 1.3913806366547 1_555 1_555 yes
C(49) H(49) 1.0830057840164 1_555 1_555 yes
C(50) C(51) 1.394478047929 1_555 1_555 yes
C(50) H(50) 1.0830000855972 1_555 1_555 yes
C(51) C(52) 1.3911672303354 1_555 1_555 yes
C(51) H(51) 1.083004005949 1_555 1_555 yes
C(52) H(52) 1.0829969653145 1_555 1_555 yes

loop_
_atom_site_anharm_gc_c_label
_atom_site_anharm_gc_c_111
_atom_site_anharm_gc_c_222
_atom_site_anharm_gc_c_333
_atom_site_anharm_gc_c_112
_atom_site_anharm_gc_c_122
_atom_site_anharm_gc_c_113
_atom_site_anharm_gc_c_133
_atom_site_anharm_gc_c_223
_atom_site_anharm_gc_c_233
_atom_site_anharm_gc_c_123
S(1) 0.000007(8) 0.000006(4) 0.0000147(14) 0.000007(4) 0.000007(3) 0.000022(2) 0.0000025(14) -0.0000006(16) -0.0000015(12) 0.0000042(15)
S(2) 0.001334(13) 0.000013(5) 0.0000179(15) 0.000185(6) 0.000008(4) 0.000016(3) 0.0000286(17) 0.0000153(17) 0.0000183(12) -0.0000031(18)
P(2) 0.000362(8) 0.000025(4) 0.0000009(11) 0.000110(4) 0.000047(3) 0.000015(2) 0.0000051(11) 0.0000056(14) -0.0000006(9) 0.0000043(14)
C(5) -0.00006(3) -0.00057(2) 0.000001(5) -0.000169(18) -0.000319(18) -0.000038(9) -0.000007(5) -0.000127(9) -0.000029(5) -0.000075(7)
C(12) 0.00006(3) -0.00003(3) -0.000028(5) 0.000085(18) 0.000077(18) -0.000006(8) 0.000003(5) -0.000089(9) -0.000037(5) -0.000006(7)
C(24) 0.00035(3) 0.00004(2) -0.000003(5) 0.000114(19) 0.000115(16) -0.000093(10) 0.000027(5) -0.000019(7) 0.000017(5) -0.000032(6)
C(43) -0.00024(4) -0.00010(2) 0.000003(5) -0.00007(2) -0.000040(17) 0.000084(11) 0.000003(5) 0.000016(7) -0.000002(5) 0.000058(7)
C(44) 0.00009(4) -0.00013(3) 0.000019(5) 0.00002(3) -0.00005(2) 0.000070(11) -0.000012(5) 0.000080(8) 0.000006(5) 0.000066(8)
C(45) 0.00036(4) -0.00003(2) 0.000022(5) 0.00010(2) 0.000034(19) -0.000018(11) -0.000004(5) 0.000098(8) -0.000006(5) 0.000021(7)
C(46) 0.00033(3) -0.000023(18) 0.000020(5) 0.000043(17) 0.000011(14) -0.000014(9) -0.000005(5) 0.000024(6) -0.000016(4) -0.000021(6)
C(47) 0.00056(3) 0.000102(16) 0.000003(4) 0.000314(17) 0.000200(14) 0.000048(8) 0.000014(4) 0.000022(6) 0.000007(4) 0.000033(5)
C(48) 0.00103(5) 0.00031(2) 0.000017(5) 0.00072(3) 0.00050(2) 0.000057(13) 0.000049(6) 0.000008(8) 0.000028(5) 0.000034(8)
C(49) 0.00098(6) 0.00081(4) 0.000049(7) 0.00082(4) 0.00077(4) 0.000041(17) 0.000091(8) -0.000037(13) 0.000080(7) -0.000007(12)
C(50) 0.00059(4) 0.00082(5) 0.000010(6) 0.00057(3) 0.00060(4) 0.000043(13) 0.000017(7) -0.000059(14) 0.000019(7) 0.000010(11)
C(51) 0.00020(3) 0.00031(3) 0.000007(6) 0.00029(2) 0.00032(2) 0.000032(10) 0.000023(6) 0.000019(11) 0.000001(6) 0.000053(8)
C(52) 0.00025(3) 0.00018(2) 0.000002(5) 0.000236(18) 0.000242(15) 0.000039(9) 0.000026(5) 0.000043(7) 0.000022(5) 0.000052(6)

loop_
_atom_site_anharm_gc_d_label
_atom_site_anharm_gc_d_1111
_atom_site_anharm_gc_d_2222
_atom_site_anharm_gc_d_3333
_atom_site_anharm_gc_d_1112
_atom_site_anharm_gc_d_1222
_atom_site_anharm_gc_d_1113
_atom_site_anharm_gc_d_1333
_atom_site_anharm_gc_d_2223
_atom_site_anharm_gc_d_2333
_atom_site_anharm_gc_d_1122
_atom_site_anharm_gc_d_1133
_atom_site_anharm_gc_d_2233
_atom_site_anharm_gc_d_1123
_atom_site_anharm_gc_d_1223
_atom_site_anharm_gc_d_1233
S(2) 0.000111(9) 0.000013(2) 0.0000018(5) 0.000022(4) 0.0000044(19) -0.000001(2) 0.0000000(5) 0.0000034(8) 0.0000005(4) 0.000005(2) 0.0000029(8) 0.0000011(5) 0.0000003(10) 0.0000006(7) 0.0000001(5)

_cod_database_fobs_code 2108407
